data_2233513
loop_
_publ_author_name
'Wang, Xing'
'Liu, Chun-Bo'
'Yan, Yong-Sheng'
'Wang, Shen-Tang'
'Liu, Ling'

_publ_section_title
;
 <i>cyclo</i>-Tetrakis{\m-2,2'-dimethyl-1,1'-[2,2-bis(bromomethyl)propane-1,3-diyl]di(1<i>H</i>-benzimidazole)-\k^2^<i>N</i>^3^:<i>N</i>^3'^}tetrakis[bromidocopper(I)]
;
_journal_coeditor_code IM2344
_journal_issue 2
_journal_name_full 'Acta Crystallographica Section E'
_journal_page_first m153
_journal_paper_doi 10.1107/S160053681200102X
_journal_volume 68
_journal_year 2012
_chemical_formula_iupac '[Cu4 Br4 (C21 H22 Br2 N4)4]'
_chemical_formula_moiety 'C84 H88 Br12 Cu4 N16'
_chemical_formula_sum 'C84 H88 Br12 Cu4 N16'
_chemical_formula_weight 2534.78
_chemical_name_systematic
;
<i>cyclo</i>-Tetrakis{\m-2,2'-dimethyl-1,1'-[2,2-bis(bromomethyl)propane-1,3-
diyl]di(1<i>H</i>-benzimidazole)-
\k^2^<i>N</i>^3^:<i>N</i>^3'^}tetrakis[bromidocopper(I)]
;
_space_group_IT_number 2
_symmetry_cell_setting triclinic
_symmetry_space_group_name_Hall '-P 1'
_symmetry_space_group_name_H-M 'P -1'
_atom_sites_solution_hydrogens geom
_atom_sites_solution_primary direct
_atom_sites_solution_secondary difmap
_audit_creation_method SHELXL-97
_cell_angle_alpha 77.75(3)
_cell_angle_beta 84.88(3)
_cell_angle_gamma 89.54(3)
_cell_formula_units_Z 1
_cell_length_a 11.585(2)
_cell_length_b 12.597(3)
_cell_length_c 15.273(3)
_cell_measurement_reflns_used 8554
_cell_measurement_temperature 293(2)
_cell_measurement_theta_max 29.0267
_cell_measurement_theta_min 3.3027
_cell_volume 2169.3(8)
_computing_cell_refinement 'CrystalClear (Rigaku, 2007)'
_computing_data_collection 'CrystalClear (Rigaku, 2007)'
_computing_data_reduction 'CrystalClear (Rigaku, 2007)'
_computing_molecular_graphics 'CrystalClear (Rigaku, 2007) and <i>DIAMOND</i> (Brandenburg, 1998)'
_computing_publication_material 'SHELXTL (Sheldrick, 2008)'
_computing_structure_refinement 'SHELXL97 (Sheldrick, 2008)'
_computing_structure_solution 'SHELXS97 (Sheldrick, 2008)'
_diffrn_ambient_temperature 293(2)
_diffrn_detector_area_resol_mean 28.5714
_diffrn_measured_fraction_theta_full 0.982
_diffrn_measured_fraction_theta_max 0.982
_diffrn_measurement_device_type 'Rigaku <b>DIFFRACTOMETER NAME?</b> CCD area-detector'
_diffrn_measurement_method '\w scans'
_diffrn_radiation_monochromator graphite
_diffrn_radiation_source 'fine-focus sealed tube'
_diffrn_radiation_type MoK\a
_diffrn_radiation_wavelength 0.71073
_diffrn_reflns_av_R_equivalents 0.0405
_diffrn_reflns_av_sigmaI/netI 0.0750
_diffrn_reflns_limit_h_max 13
_diffrn_reflns_limit_h_min -13
_diffrn_reflns_limit_k_max 12
_diffrn_reflns_limit_k_min -15
_diffrn_reflns_limit_l_max 16
_diffrn_reflns_limit_l_min -18
_diffrn_reflns_number 15281
_diffrn_reflns_theta_full 25.35
_diffrn_reflns_theta_max 25.35
_diffrn_reflns_theta_min 3.12
_diffrn_standards_decay_% 0
_diffrn_standards_interval_count 0
_diffrn_standards_interval_time 0
_diffrn_standards_number 0
_exptl_absorpt_coefficient_mu 6.548
_exptl_absorpt_correction_T_max 0.535
_exptl_absorpt_correction_T_min 0.458
_exptl_absorpt_correction_type multi-scan
_exptl_absorpt_process_details '(CrystalClear; Rigaku, 2007)'
_exptl_crystal_colour yellow
_exptl_crystal_density_diffrn 1.940
_exptl_crystal_density_method 'not measured'
_exptl_crystal_description Prism
_exptl_crystal_F_000 1240
_exptl_crystal_size_max 0.12
_exptl_crystal_size_mid 0.11
_exptl_crystal_size_min 0.10
_refine_diff_density_max 1.600
_refine_diff_density_min -3.270
_refine_ls_extinction_method none
_refine_ls_goodness_of_fit_ref 1.120
_refine_ls_hydrogen_treatment constr
_refine_ls_matrix_type full
_refine_ls_number_parameters 523
_refine_ls_number_reflns 7799
_refine_ls_number_restraints 0
_refine_ls_restrained_S_all 1.120
_refine_ls_R_factor_all 0.1005
_refine_ls_R_factor_gt 0.0791
_refine_ls_shift/su_max 0.000
_refine_ls_shift/su_mean 0.000
_refine_ls_structure_factor_coef Fsqd
_refine_ls_weighting_details 'calc w=1/[\s^2^(Fo^2^)+(0.0217P)^2^+38.1476P] where P=(Fo^2^+2Fc^2^)/3'
_refine_ls_weighting_scheme calc
_refine_ls_wR_factor_gt 0.1670
_refine_ls_wR_factor_ref 0.1769
_reflns_number_gt 5648
_reflns_number_total 7799
_reflns_threshold_expression I>2sigma(I)
_cod_data_source_file im2344.cif
_cod_data_source_block I
_cod_original_cell_volume 2169.4(8)
_cod_database_code 2233513
_cod_database_fobs_code 2233513

loop_
_symmetry_equiv_pos_as_xyz
'x, y, z'
'-x, -y, -z'

loop_
_atom_site_type_symbol
_atom_site_label
_atom_site_fract_x
_atom_site_fract_y
_atom_site_fract_z
_atom_site_U_iso_or_equiv
_atom_site_adp_type
_atom_site_calc_flag
_atom_site_refinement_flags
_atom_site_occupancy
_atom_site_symmetry_multiplicity
C C1 -0.0662(9) -0.2709(9) 0.6373(7) 0.037(3) Uani d . 1 1
H H1A -0.1298 -0.3034 0.6788 0.055 Uiso calc R 1 1
H H1B -0.0957 -0.2277 0.5846 0.055 Uiso calc R 1 1
H H1C -0.0217 -0.2256 0.6653 0.055 Uiso calc R 1 1
C C2 0.0092(8) -0.3581(8) 0.6113(6) 0.026(2) Uani d . 1 1
C C3 0.0703(8) -0.5202(8) 0.5981(6) 0.021(2) Uani d . 1 1
C C4 0.0897(9) -0.6300(8) 0.5968(6) 0.028(2) Uani d . 1 1
H H4 0.0385 -0.6842 0.6282 0.034 Uiso calc R 1 1
C C5 0.1869(9) -0.6541(8) 0.5474(7) 0.029(2) Uani d . 1 1
H H5 0.2018 -0.7264 0.5461 0.035 Uiso calc R 1 1
C C6 0.2646(9) -0.5744(9) 0.4990(7) 0.030(2) Uani d . 1 1
H H6 0.3304 -0.5944 0.4671 0.036 Uiso calc R 1 1
C C7 0.2445(8) -0.4654(8) 0.4981(6) 0.027(2) Uani d . 1 1
H H7 0.2953 -0.4116 0.4654 0.032 Uiso calc R 1 1
C C8 0.1468(8) -0.4398(8) 0.5471(6) 0.023(2) Uani d . 1 1
C C9 0.2330(12) -0.1854(9) 0.6870(8) 0.050(3) Uani d . 1 1
H H9A 0.2670 -0.1815 0.7414 0.075 Uiso calc R 1 1
H H9B 0.2532 -0.2530 0.6704 0.075 Uiso calc R 1 1
H H9C 0.1502 -0.1810 0.6967 0.075 Uiso calc R 1 1
C C10 0.2767(9) -0.0950(8) 0.6148(7) 0.029(2) Uani d . 1 1
C C11 0.3050(9) 0.0145(8) 0.4853(7) 0.028(2) Uani d . 1 1
C C12 0.3069(9) 0.0668(9) 0.3958(7) 0.033(3) Uani d . 1 1
H H12 0.2644 0.0407 0.3558 0.040 Uiso calc R 1 1
C C13 0.3748(10) 0.1593(10) 0.3688(8) 0.041(3) Uani d . 1 1
H H13 0.3755 0.1975 0.3095 0.050 Uiso calc R 1 1
C C14 0.4429(10) 0.1984(9) 0.4270(8) 0.041(3) Uani d . 1 1
H H14 0.4898 0.2595 0.4052 0.049 Uiso calc R 1 1
C C15 0.4407(9) 0.1468(9) 0.5161(8) 0.036(3) Uani d . 1 1
H H15 0.4849 0.1721 0.5555 0.043 Uiso calc R 1 1
C C16 0.3700(9) 0.0556(8) 0.5447(7) 0.030(2) Uani d . 1 1
C C17 0.4021(9) -0.0112(8) 0.7096(7) 0.028(2) Uani d . 1 1
H H17A 0.4804 0.0171 0.6924 0.034 Uiso calc R 1 1
H H17B 0.4084 -0.0853 0.7430 0.034 Uiso calc R 1 1
C C18 0.3425(8) 0.0559(8) 0.7744(6) 0.024(2) Uani d . 1 1
C C19 0.2133(8) 0.0289(8) 0.8004(7) 0.028(2) Uani d . 1 1
H H19A 0.1885 0.0603 0.8516 0.033 Uiso calc R 1 1
H H19B 0.2049 -0.0494 0.8198 0.033 Uiso calc R 1 1
C C20 0.3630(8) 0.1758(8) 0.7329(7) 0.026(2) Uani d . 1 1
H H20A 0.3347 0.1912 0.6737 0.031 Uiso calc R 1 1
H H20B 0.4459 0.1900 0.7249 0.031 Uiso calc R 1 1
C C21 0.4077(9) 0.0133(8) 0.8599(7) 0.029(2) Uani d . 1 1
H H21A 0.3835 -0.0614 0.8844 0.034 Uiso calc R 1 1
H H21B 0.4898 0.0127 0.8412 0.034 Uiso calc R 1 1
C C22 0.5738(9) 0.1851(10) 0.8873(7) 0.037(3) Uani d . 1 1
H H22A 0.5820 0.1460 0.8396 0.056 Uiso calc R 1 1
H H22B 0.6392 0.1709 0.9223 0.056 Uiso calc R 1 1
H H22C 0.5702 0.2615 0.8622 0.056 Uiso calc R 1 1
C C23 0.4659(9) 0.1491(8) 0.9457(6) 0.026(2) Uani d . 1 1
C C24 0.3034(9) 0.0598(8) 1.0015(6) 0.028(2) Uani d . 1 1
C C25 0.3275(9) 0.1347(9) 1.0528(7) 0.031(2) Uani d . 1 1
C C26 0.2557(10) 0.1443(10) 1.1279(7) 0.040(3) Uani d . 1 1
H H26 0.2710 0.1944 1.1622 0.048 Uiso calc R 1 1
C C27 0.2074(9) -0.0117(9) 1.0241(7) 0.035(3) Uani d . 1 1
H H27 0.1926 -0.0633 0.9910 0.042 Uiso calc R 1 1
C C28 0.1367(10) 0.0006(11) 1.0991(8) 0.048(3) Uani d . 1 1
H H28 0.0710 -0.0434 1.1162 0.058 Uiso calc R 1 1
C C29 0.1594(11) 0.0753(11) 1.1498(8) 0.051(3) Uani d . 1 1
H H29 0.1091 0.0797 1.1998 0.061 Uiso calc R 1 1
C C30 -0.2859(10) -0.4545(9) 0.9838(7) 0.035(3) Uani d . 1 1
H H30A -0.3277 -0.4050 1.0146 0.053 Uiso calc R 1 1
H H30B -0.2084 -0.4274 0.9652 0.053 Uiso calc R 1 1
H H30C -0.2832 -0.5244 1.0236 0.053 Uiso calc R 1 1
C C31 -0.3457(9) -0.4648(8) 0.9028(6) 0.027(2) Uani d . 1 1
C C32 -0.4755(9) -0.4457(8) 0.8064(6) 0.028(2) Uani d . 1 1
C C33 -0.3936(8) -0.5168(8) 0.7814(6) 0.023(2) Uani d . 1 1
C C34 -0.5741(9) -0.4194(9) 0.7605(7) 0.030(2) Uani d . 1 1
H H34 -0.6290 -0.3717 0.7777 0.036 Uiso calc R 1 1
C C35 -0.4076(9) -0.5659(8) 0.7100(6) 0.027(2) Uani d . 1 1
H H35 -0.3539 -0.6152 0.6939 0.033 Uiso calc R 1 1
C C36 -0.5865(9) -0.4672(9) 0.6885(7) 0.033(2) Uani d . 1 1
H H36 -0.6510 -0.4510 0.6562 0.039 Uiso calc R 1 1
C C37 -0.5053(9) -0.5388(9) 0.6633(7) 0.031(2) Uani d . 1 1
H H37 -0.5162 -0.5693 0.6142 0.038 Uiso calc R 1 1
C C38 -0.2155(8) -0.6045(8) 0.8477(6) 0.027(2) Uani d . 1 1
H H38A -0.2383 -0.6648 0.8225 0.032 Uiso calc R 1 1
H H38B -0.2054 -0.6331 0.9107 0.032 Uiso calc R 1 1
C C39 -0.0963(8) -0.5607(8) 0.7996(6) 0.026(2) Uani d . 1 1
C C40 -0.0547(9) -0.4732(10) 0.8464(8) 0.039(3) Uani d . 1 1
H H40A -0.0692 -0.4991 0.9110 0.047 Uiso calc R 1 1
H H40B -0.1008 -0.4086 0.8297 0.047 Uiso calc R 1 1
C C41 -0.1132(8) -0.5181(9) 0.6990(6) 0.028(2) Uani d . 1 1
H H41A -0.1391 -0.5786 0.6754 0.033 Uiso calc R 1 1
H H41B -0.1755 -0.4659 0.6953 0.033 Uiso calc R 1 1
C C42 -0.0157(10) -0.6584(10) 0.8086(7) 0.042(3) Uani d . 1 1
H H42A 0.0583 -0.6355 0.7753 0.050 Uiso calc R 1 1
H H42B -0.0486 -0.7130 0.7817 0.050 Uiso calc R 1 1
N N1 -0.0138(7) -0.4666(6) 0.6392(5) 0.0233(18) Uani d . 1 1
N N2 0.1043(7) -0.3380(7) 0.5564(5) 0.0279(19) Uani d . 1 1
N N3 0.2474(8) -0.0801(7) 0.5328(6) 0.032(2) Uani d . 1 1
N N4 0.3491(7) -0.0150(6) 0.6276(5) 0.0265(19) Uani d . 1 1
N N5 0.3924(7) 0.0722(7) 0.9319(5) 0.0263(19) Uani d . 1 1
N N6 0.4314(7) 0.1893(7) 1.0158(5) 0.030(2) Uani d . 1 1
N N7 -0.4426(7) -0.4119(7) 0.8828(5) 0.0259(19) Uani d . 1 1
N N8 -0.3119(7) -0.5267(6) 0.8428(5) 0.0232(18) Uani d . 1 1
Cu Cu1 0.17897(11) -0.19933(10) 0.48635(8) 0.0321(3) Uani d . 1 1
Cu Cu2 0.51139(12) 0.29469(11) 1.06772(9) 0.0328(3) Uani d . 1 1
Br Br1 0.01050(11) -0.72422(12) 0.93423(8) 0.0536(4) Uani d . 1 1
Br Br2 0.10711(13) -0.43322(15) 0.81878(9) 0.0755(6) Uani d . 1 1
Br Br3 0.22461(15) -0.19296(11) 0.33021(9) 0.0632(4) Uani d . 1 1
Br Br4 0.10892(9) 0.07814(9) 0.70714(8) 0.0376(3) Uani d . 1 1
Br Br5 0.29072(10) 0.27524(9) 0.80146(8) 0.0367(3) Uani d . 1 1
Br Br6 0.70608(18) 0.25901(17) 1.08162(14) 0.0914(6) Uani d . 1 1

loop_
_atom_site_aniso_label
_atom_site_aniso_U_11
_atom_site_aniso_U_22
_atom_site_aniso_U_33
_atom_site_aniso_U_12
_atom_site_aniso_U_13
_atom_site_aniso_U_23
C1 0.037(6) 0.038(7) 0.035(6) 0.003(5) -0.001(5) -0.008(5)
C2 0.027(5) 0.028(6) 0.022(5) 0.000(4) -0.003(4) -0.003(4)
C3 0.020(5) 0.028(5) 0.015(5) -0.001(4) -0.006(4) -0.003(4)
C4 0.033(6) 0.030(6) 0.019(5) -0.006(5) -0.002(4) 0.001(4)
C5 0.037(6) 0.021(5) 0.027(5) 0.004(5) -0.002(5) 0.001(4)
C6 0.028(5) 0.039(6) 0.023(5) 0.005(5) -0.004(4) -0.008(5)
C7 0.024(5) 0.032(6) 0.023(5) -0.002(4) -0.002(4) -0.004(5)
C8 0.027(5) 0.025(5) 0.018(5) -0.001(4) -0.005(4) -0.007(4)
C9 0.088(10) 0.026(6) 0.036(7) -0.015(6) -0.013(7) -0.003(5)
C10 0.044(6) 0.017(5) 0.026(5) 0.002(5) -0.003(5) -0.001(4)
C11 0.030(6) 0.025(6) 0.027(5) 0.006(4) 0.000(4) -0.004(5)
C12 0.037(6) 0.031(6) 0.031(6) 0.007(5) 0.006(5) -0.008(5)
C13 0.049(7) 0.036(7) 0.034(6) 0.007(6) 0.009(5) 0.001(5)
C14 0.046(7) 0.025(6) 0.046(7) -0.003(5) 0.019(6) -0.004(5)
C15 0.037(6) 0.030(6) 0.043(7) -0.004(5) 0.009(5) -0.019(5)
C16 0.042(6) 0.022(5) 0.023(5) 0.005(5) 0.006(5) 0.001(4)
C17 0.030(6) 0.023(5) 0.035(6) 0.001(4) -0.002(5) -0.013(5)
C18 0.025(5) 0.026(5) 0.020(5) 0.000(4) -0.004(4) -0.003(4)
C19 0.028(5) 0.024(5) 0.028(5) -0.005(4) -0.002(4) 0.001(4)
C20 0.025(5) 0.024(5) 0.030(5) -0.003(4) -0.001(4) -0.008(4)
C21 0.030(6) 0.029(6) 0.027(5) 0.000(5) -0.001(4) -0.007(5)
C22 0.033(6) 0.044(7) 0.035(6) -0.007(5) 0.002(5) -0.010(5)
C23 0.032(6) 0.018(5) 0.025(5) 0.001(4) 0.002(4) -0.003(4)
C24 0.037(6) 0.029(6) 0.022(5) 0.000(5) -0.008(4) -0.011(4)
C25 0.031(6) 0.030(6) 0.031(6) -0.003(5) 0.001(5) -0.005(5)
C26 0.044(7) 0.048(7) 0.031(6) -0.005(6) -0.001(5) -0.016(6)
C27 0.036(6) 0.032(6) 0.034(6) -0.011(5) 0.002(5) -0.002(5)
C28 0.039(7) 0.055(8) 0.045(7) -0.018(6) 0.006(6) -0.004(6)
C29 0.053(8) 0.066(9) 0.032(6) -0.008(7) 0.013(6) -0.015(6)
C30 0.043(7) 0.036(6) 0.028(6) 0.002(5) -0.007(5) -0.008(5)
C31 0.030(6) 0.028(6) 0.021(5) -0.006(5) -0.003(4) 0.000(4)
C32 0.034(6) 0.023(5) 0.024(5) -0.014(5) -0.003(4) -0.001(4)
C33 0.015(5) 0.026(5) 0.023(5) -0.002(4) 0.004(4) 0.000(4)
C34 0.023(5) 0.031(6) 0.036(6) -0.002(4) -0.005(5) -0.003(5)
C35 0.027(5) 0.029(6) 0.026(5) -0.006(4) 0.004(4) -0.008(5)
C36 0.031(6) 0.035(6) 0.031(6) -0.013(5) -0.008(5) 0.001(5)
C37 0.031(6) 0.043(7) 0.022(5) -0.013(5) -0.001(4) -0.013(5)
C38 0.027(5) 0.033(6) 0.019(5) -0.001(5) 0.000(4) -0.003(4)
C39 0.021(5) 0.034(6) 0.019(5) -0.004(4) -0.002(4) 0.002(4)
C40 0.033(6) 0.049(7) 0.035(6) -0.018(5) -0.004(5) -0.006(6)
C41 0.017(5) 0.038(6) 0.027(5) -0.005(4) -0.001(4) -0.004(5)
C42 0.031(6) 0.059(8) 0.028(6) 0.003(6) -0.001(5) 0.006(6)
N1 0.029(4) 0.024(4) 0.016(4) -0.007(4) -0.003(3) -0.001(3)
N2 0.028(5) 0.032(5) 0.023(4) -0.005(4) -0.002(4) -0.003(4)
N3 0.039(5) 0.029(5) 0.026(5) -0.005(4) 0.002(4) -0.005(4)
N4 0.034(5) 0.019(4) 0.029(4) 0.000(4) -0.004(4) -0.009(4)
N5 0.027(4) 0.027(5) 0.027(4) -0.005(4) 0.001(4) -0.012(4)
N6 0.034(5) 0.028(5) 0.027(5) -0.003(4) -0.001(4) -0.008(4)
N7 0.026(4) 0.029(5) 0.024(4) -0.002(4) -0.002(4) -0.007(4)
N8 0.024(4) 0.025(5) 0.021(4) -0.002(4) 0.000(3) -0.005(4)
Cu1 0.0396(8) 0.0265(7) 0.0297(7) -0.0038(6) -0.0016(6) -0.0055(6)
Cu2 0.0426(8) 0.0274(7) 0.0297(7) -0.0036(6) -0.0031(6) -0.0088(6)
Br1 0.0370(7) 0.0776(10) 0.0342(6) 0.0100(6) -0.0023(5) 0.0140(6)
Br2 0.0549(9) 0.1109(14) 0.0479(8) -0.0538(9) -0.0222(7) 0.0207(8)
Br3 0.1107(13) 0.0428(8) 0.0343(7) -0.0003(8) 0.0047(7) -0.0089(6)
Br4 0.0331(6) 0.0377(7) 0.0400(6) -0.0039(5) -0.0069(5) -0.0017(5)
Br5 0.0378(6) 0.0299(6) 0.0440(7) 0.0057(5) -0.0030(5) -0.0118(5)
Br6 0.1004(14) 0.0840(13) 0.0890(13) -0.0020(11) -0.0091(11) -0.0162(11)

loop_
_atom_type_symbol
_atom_type_description
_atom_type_scat_dispersion_real
_atom_type_scat_dispersion_imag
_atom_type_scat_source
C C 0.0033 0.0016 'International Tables Vol C Tables 4.2.6.8 and 6.1.1.4'
H H 0.0000 0.0000 'International Tables Vol C Tables 4.2.6.8 and 6.1.1.4'
N N 0.0061 0.0033 'International Tables Vol C Tables 4.2.6.8 and 6.1.1.4'
Cu Cu 0.3201 1.2651 'International Tables Vol C Tables 4.2.6.8 and 6.1.1.4'
Br Br -0.2901 2.4595 'International Tables Vol C Tables 4.2.6.8 and 6.1.1.4'

loop_
_geom_angle_atom_site_label_1
_geom_angle_atom_site_label_2
_geom_angle_atom_site_label_3
_geom_angle_site_symmetry_1
_geom_angle_site_symmetry_3
_geom_angle
C2 C1 H1A . . 109.5
C2 C1 H1B . . 109.5
H1A C1 H1B . . 109.5
C2 C1 H1C . . 109.5
H1A C1 H1C . . 109.5
H1B C1 H1C . . 109.5
N2 C2 N1 . . 112.3(9)
N2 C2 C1 . . 123.3(9)
N1 C2 C1 . . 124.4(9)
N1 C3 C8 . . 106.1(8)
N1 C3 C4 . . 133.9(9)
C8 C3 C4 . . 120.0(9)
C5 C4 C3 . . 117.3(9)
C5 C4 H4 . . 121.3
C3 C4 H4 . . 121.3
C4 C5 C6 . . 122.5(10)
C4 C5 H5 . . 118.7
C6 C5 H5 . . 118.7
C7 C6 C5 . . 120.6(10)
C7 C6 H6 . . 119.7
C5 C6 H6 . . 119.7
C8 C7 C6 . . 117.6(9)
C8 C7 H7 . . 121.2
C6 C7 H7 . . 121.2
C7 C8 N2 . . 129.7(9)
C7 C8 C3 . . 121.9(9)
N2 C8 C3 . . 108.4(8)
C10 C9 H9A . . 109.5
C10 C9 H9B . . 109.5
H9A C9 H9B . . 109.5
C10 C9 H9C . . 109.5
H9A C9 H9C . . 109.5
H9B C9 H9C . . 109.5
N3 C10 N4 . . 113.1(9)
N3 C10 C9 . . 123.4(10)
N4 C10 C9 . . 123.4(9)
C12 C11 N3 . . 130.9(10)
C12 C11 C16 . . 120.5(10)
N3 C11 C16 . . 108.6(8)
C13 C12 C11 . . 116.8(11)
C13 C12 H12 . . 121.6
C11 C12 H12 . . 121.6
C12 C13 C14 . . 122.8(11)
C12 C13 H13 . . 118.6
C14 C13 H13 . . 118.6
C15 C14 C13 . . 120.4(11)
C15 C14 H14 . . 119.8
C13 C14 H14 . . 119.8
C14 C15 C16 . . 117.3(11)
C14 C15 H15 . . 121.3
C16 C15 H15 . . 121.3
C15 C16 N4 . . 132.1(10)
C15 C16 C11 . . 122.1(9)
N4 C16 C11 . . 105.8(9)
N4 C17 C18 . . 118.5(8)
N4 C17 H17A . . 107.7
C18 C17 H17A . . 107.7
N4 C17 H17B . . 107.7
C18 C17 H17B . . 107.7
H17A C17 H17B . . 107.1
C20 C18 C19 . . 111.9(8)
C20 C18 C17 . . 108.4(8)
C19 C18 C17 . . 114.2(8)
C20 C18 C21 . . 114.2(8)
C19 C18 C21 . . 107.3(8)
C17 C18 C21 . . 100.4(8)
C18 C19 Br4 . . 116.5(7)
C18 C19 H19A . . 108.2
Br4 C19 H19A . . 108.2
C18 C19 H19B . . 108.2
Br4 C19 H19B . . 108.2
H19A C19 H19B . . 107.3
C18 C20 Br5 . . 115.3(6)
C18 C20 H20A . . 108.4
Br5 C20 H20A . . 108.4
C18 C20 H20B . . 108.4
Br5 C20 H20B . . 108.4
H20A C20 H20B . . 107.5
N5 C21 C18 . . 117.5(8)
N5 C21 H21A . . 107.9
C18 C21 H21A . . 107.9
N5 C21 H21B . . 107.9
C18 C21 H21B . . 107.9
H21A C21 H21B . . 107.2
C23 C22 H22A . . 109.5
C23 C22 H22B . . 109.5
H22A C22 H22B . . 109.5
C23 C22 H22C . . 109.5
H22A C22 H22C . . 109.5
H22B C22 H22C . . 109.5
N6 C23 N5 . . 112.9(9)
N6 C23 C22 . . 123.2(9)
N5 C23 C22 . . 123.9(9)
C25 C24 N5 . . 105.8(9)
C25 C24 C27 . . 122.4(10)
N5 C24 C27 . . 131.8(9)
C26 C25 C24 . . 121.1(10)
C26 C25 N6 . . 130.2(10)
C24 C25 N6 . . 108.6(9)
C25 C26 C29 . . 116.9(11)
C25 C26 H26 . . 121.6
C29 C26 H26 . . 121.6
C28 C27 C24 . . 115.0(10)
C28 C27 H27 . . 122.5
C24 C27 H27 . . 122.5
C27 C28 C29 . . 122.8(11)
C27 C28 H28 . . 118.6
C29 C28 H28 . . 118.6
C28 C29 C26 . . 121.7(11)
C28 C29 H29 . . 119.1
C26 C29 H29 . . 119.1
C31 C30 H30A . . 109.5
C31 C30 H30B . . 109.5
H30A C30 H30B . . 109.5
C31 C30 H30C . . 109.5
H30A C30 H30C . . 109.5
H30B C30 H30C . . 109.5
N7 C31 N8 . . 111.9(8)
N7 C31 C30 . . 121.6(9)
N8 C31 C30 . . 126.5(9)
C33 C32 C34 . . 121.8(9)
C33 C32 N7 . . 109.0(9)
C34 C32 N7 . . 129.2(10)
N8 C33 C32 . . 105.9(8)
N8 C33 C35 . . 133.1(9)
C32 C33 C35 . . 120.9(9)
C36 C34 C32 . . 117.0(10)
C36 C34 H34 . . 121.5
C32 C34 H34 . . 121.5
C33 C35 C37 . . 117.5(9)
C33 C35 H35 . . 121.3
C37 C35 H35 . . 121.3
C34 C36 C37 . . 121.6(10)
C34 C36 H36 . . 119.2
C37 C36 H36 . . 119.2
C36 C37 C35 . . 121.2(9)
C36 C37 H37 . . 119.4
C35 C37 H37 . . 119.4
N8 C38 C39 . . 116.9(8)
N8 C38 H38A . . 108.1
C39 C38 H38A . . 108.1
N8 C38 H38B . . 108.1
C39 C38 H38B . . 108.1
H38A C38 H38B . . 107.3
C42 C39 C40 . . 112.3(9)
C42 C39 C41 . . 108.8(8)
C40 C39 C41 . . 113.7(9)
C42 C39 C38 . . 106.3(8)
C40 C39 C38 . . 107.8(8)
C41 C39 C38 . . 107.5(8)
C39 C40 Br2 . . 115.0(8)
C39 C40 H40A . . 108.5
Br2 C40 H40A . . 108.5
C39 C40 H40B . . 108.5
Br2 C40 H40B . . 108.5
H40A C40 H40B . . 107.5
N1 C41 C39 . . 118.3(8)
N1 C41 H41A . . 107.7
C39 C41 H41A . . 107.7
N1 C41 H41B . . 107.7
C39 C41 H41B . . 107.7
H41A C41 H41B . . 107.1
C39 C42 Br1 . . 113.4(7)
C39 C42 H42A . . 108.9
Br1 C42 H42A . . 108.9
C39 C42 H42B . . 108.9
Br1 C42 H42B . . 108.9
H42A C42 H42B . . 107.7
C3 N1 C2 . . 107.5(8)
C3 N1 C41 . . 125.4(8)
C2 N1 C41 . . 127.1(8)
C2 N2 C8 . . 105.6(8)
C2 N2 Cu1 . . 132.3(7)
C8 N2 Cu1 . . 121.9(6)
C10 N3 C11 . . 106.1(9)
C10 N3 Cu1 . . 121.7(7)
C11 N3 Cu1 . . 129.2(7)
C10 N4 C16 . . 106.4(8)
C10 N4 C17 . . 126.6(8)
C16 N4 C17 . . 126.8(9)
C23 N5 C24 . . 106.6(8)
C23 N5 C21 . . 125.5(8)
C24 N5 C21 . . 127.8(8)
C23 N6 C25 . . 106.0(9)
C23 N6 Cu2 . . 128.5(7)
C25 N6 Cu2 . . 125.4(7)
C31 N7 C32 . . 105.3(8)
C31 N7 Cu2 . 2_557 128.3(7)
C32 N7 Cu2 . 2_557 125.6(7)
C31 N8 C33 . . 107.8(8)
C31 N8 C38 . . 127.3(8)
C33 N8 C38 . . 124.3(8)
N3 Cu1 N2 . . 128.3(3)
N3 Cu1 Br3 . . 115.4(2)
N2 Cu1 Br3 . . 115.1(2)
N7 Cu2 N6 2_557 . 127.2(4)
N7 Cu2 Br6 2_557 . 118.6(3)
N6 Cu2 Br6 . . 113.9(3)

loop_
_geom_bond_atom_site_label_1
_geom_bond_atom_site_label_2
_geom_bond_site_symmetry_2
_geom_bond_distance
C1 C2 . 1.496(14)
C1 H1A . 0.9600
C1 H1B . 0.9600
C1 H1C . 0.9600
C2 N2 . 1.316(12)
C2 N1 . 1.364(12)
C3 N1 . 1.363(12)
C3 C8 . 1.405(13)
C3 C4 . 1.404(14)
C4 C5 . 1.366(14)
C4 H4 . 0.9300
C5 C6 . 1.395(14)
C5 H5 . 0.9300
C6 C7 . 1.388(14)
C6 H6 . 0.9300
C7 C8 . 1.375(13)
C7 H7 . 0.9300
C8 N2 . 1.400(12)
C9 C10 . 1.465(15)
C9 H9A . 0.9600
C9 H9B . 0.9600
C9 H9C . 0.9600
C10 N3 . 1.301(13)
C10 N4 . 1.372(13)
C11 C12 . 1.384(14)
C11 N3 . 1.397(13)
C11 C16 . 1.409(15)
C12 C13 . 1.378(16)
C12 H12 . 0.9300
C13 C14 . 1.405(17)
C13 H13 . 0.9300
C14 C15 . 1.375(16)
C14 H14 . 0.9300
C15 C16 . 1.385(14)
C15 H15 . 0.9300
C16 N4 . 1.387(12)
C17 N4 . 1.453(12)
C17 C18 . 1.547(13)
C17 H17A . 0.9700
C17 H17B . 0.9700
C18 C20 . 1.521(13)
C18 C19 . 1.536(13)
C18 C21 . 1.560(13)
C19 Br4 . 1.948(10)
C19 H19A . 0.9700
C19 H19B . 0.9700
C20 Br5 . 1.936(9)
C20 H20A . 0.9700
C20 H20B . 0.9700
C21 N5 . 1.449(12)
C21 H21A . 0.9700
C21 H21B . 0.9700
C22 C23 . 1.484(14)
C22 H22A . 0.9600
C22 H22B . 0.9600
C22 H22C . 0.9600
C23 N6 . 1.309(12)
C23 N5 . 1.356(12)
C24 C25 . 1.393(14)
C24 N5 . 1.398(12)
C24 C27 . 1.409(14)
C25 C26 . 1.381(14)
C25 N6 . 1.403(13)
C26 C29 . 1.391(17)
C26 H26 . 0.9300
C27 C28 . 1.383(15)
C27 H27 . 0.9300
C28 C29 . 1.380(17)
C28 H28 . 0.9300
C29 H29 . 0.9300
C30 C31 . 1.501(14)
C30 H30A . 0.9600
C30 H30B . 0.9600
C30 H30C . 0.9600
C31 N7 . 1.326(13)
C31 N8 . 1.355(12)
C32 C33 . 1.384(14)
C32 C34 . 1.394(14)
C32 N7 . 1.408(12)
C33 N8 . 1.378(12)
C33 C35 . 1.385(13)
C34 C36 . 1.380(14)
C34 H34 . 0.9300
C35 C37 . 1.394(14)
C35 H35 . 0.9300
C36 C37 . 1.384(15)
C36 H36 . 0.9300
C37 H37 . 0.9300
C38 N8 . 1.476(12)
C38 C39 . 1.552(13)
C38 H38A . 0.9700
C38 H38B . 0.9700
C39 C42 . 1.529(15)
C39 C40 . 1.538(15)
C39 C41 . 1.546(13)
C40 Br2 . 1.932(10)
C40 H40A . 0.9700
C40 H40B . 0.9700
C41 N1 . 1.467(12)
C41 H41A . 0.9700
C41 H41B . 0.9700
C42 Br1 . 1.971(11)
C42 H42A . 0.9700
C42 H42B . 0.9700
N2 Cu1 . 2.003(8)
N3 Cu1 . 1.990(9)
N6 Cu2 . 1.962(8)
N7 Cu2 2_557 1.932(8)
Cu1 Br3 . 2.3806(18)
Cu2 N7 2_557 1.932(8)
Cu2 Br6 . 2.316(3)

loop_
_geom_torsion_atom_site_label_1
_geom_torsion_atom_site_label_2
_geom_torsion_atom_site_label_3
_geom_torsion_atom_site_label_4
_geom_torsion_site_symmetry_4
_geom_torsion
N1 C3 C4 C5 . -179.2(10)
C8 C3 C4 C5 . 2.5(14)
C3 C4 C5 C6 . -0.6(15)
C4 C5 C6 C7 . -1.1(16)
C5 C6 C7 C8 . 0.8(15)
C6 C7 C8 N2 . -178.4(9)
C6 C7 C8 C3 . 1.2(14)
N1 C3 C8 C7 . 178.4(9)
C4 C3 C8 C7 . -2.9(14)
N1 C3 C8 N2 . -1.9(10)
C4 C3 C8 N2 . 176.8(8)
N3 C11 C12 C13 . -179.0(10)
C16 C11 C12 C13 . 0.0(15)
C11 C12 C13 C14 . 2.3(16)
C12 C13 C14 C15 . -2.6(17)
C13 C14 C15 C16 . 0.5(16)
C14 C15 C16 N4 . 179.0(10)
C14 C15 C16 C11 . 1.7(15)
C12 C11 C16 C15 . -2.1(15)
N3 C11 C16 C15 . 177.2(9)
C12 C11 C16 N4 . -179.9(9)
N3 C11 C16 N4 . -0.7(11)
N4 C17 C18 C20 . -73.9(11)
N4 C17 C18 C19 . 51.7(12)
N4 C17 C18 C21 . 166.1(9)
C20 C18 C19 Br4 . 51.5(10)
C17 C18 C19 Br4 . -72.1(10)
C21 C18 C19 Br4 . 177.6(7)
C19 C18 C20 Br5 . 51.1(10)
C17 C18 C20 Br5 . 177.9(6)
C21 C18 C20 Br5 . -71.1(9)
C20 C18 C21 N5 . 52.5(11)
C19 C18 C21 N5 . -72.2(11)
C17 C18 C21 N5 . 168.2(8)
N5 C24 C25 C26 . 179.9(10)
C27 C24 C25 C26 . -1.6(17)
N5 C24 C25 N6 . -1.6(12)
C27 C24 C25 N6 . 176.8(10)
C24 C25 C26 C29 . 0.4(17)
N6 C25 C26 C29 . -177.7(12)
C25 C24 C27 C28 . 2.1(16)
N5 C24 C27 C28 . -179.9(11)
C24 C27 C28 C29 . -1.5(18)
C27 C28 C29 C26 . 0(2)
C25 C26 C29 C28 . 0.2(19)
C34 C32 C33 N8 . -177.7(9)
N7 C32 C33 N8 . 0.5(10)
C34 C32 C33 C35 . -0.9(15)
N7 C32 C33 C35 . 177.3(8)
C33 C32 C34 C36 . -0.2(15)
N7 C32 C34 C36 . -178.0(10)
N8 C33 C35 C37 . 177.5(10)
C32 C33 C35 C37 . 1.7(14)
C32 C34 C36 C37 . 0.5(15)
C34 C36 C37 C35 . 0.3(16)
C33 C35 C37 C36 . -1.4(15)
N8 C38 C39 C42 . -175.7(8)
N8 C38 C39 C40 . 63.7(11)
N8 C38 C39 C41 . -59.3(11)
C42 C39 C40 Br2 . 48.3(11)
C41 C39 C40 Br2 . -75.8(10)
C38 C39 C40 Br2 . 165.1(7)
C42 C39 C41 N1 . -68.5(12)
C40 C39 C41 N1 . 57.5(12)
C38 C39 C41 N1 . 176.8(8)
C40 C39 C42 Br1 . 54.8(10)
C41 C39 C42 Br1 . -178.4(7)
C38 C39 C42 Br1 . -63.0(10)
C8 C3 N1 C2 . 2.0(10)
C4 C3 N1 C2 . -176.5(10)
C8 C3 N1 C41 . 179.5(8)
C4 C3 N1 C41 . 1.0(16)
N2 C2 N1 C3 . -1.5(11)
C1 C2 N1 C3 . 176.7(9)
N2 C2 N1 C41 . -178.9(8)
C1 C2 N1 C41 . -0.7(15)
C39 C41 N1 C3 . 84.9(12)
C39 C41 N1 C2 . -98.2(12)
N1 C2 N2 C8 . 0.2(11)
C1 C2 N2 C8 . -178.0(9)
N1 C2 N2 Cu1 . 175.1(6)
C1 C2 N2 Cu1 . -3.1(15)
C7 C8 N2 C2 . -179.3(10)
C3 C8 N2 C2 . 1.0(10)
C7 C8 N2 Cu1 . 5.2(14)
C3 C8 N2 Cu1 . -174.5(6)
N4 C10 N3 C11 . 1.4(12)
C9 C10 N3 C11 . 179.0(10)
N4 C10 N3 Cu1 . 163.7(6)
C9 C10 N3 Cu1 . -18.7(15)
C12 C11 N3 C10 . 178.7(11)
C16 C11 N3 C10 . -0.4(11)
C12 C11 N3 Cu1 . 18.3(16)
C16 C11 N3 Cu1 . -160.8(7)
N3 C10 N4 C16 . -1.9(12)
C9 C10 N4 C16 . -179.5(10)
N3 C10 N4 C17 . -176.3(9)
C9 C10 N4 C17 . 6.1(16)
C15 C16 N4 C10 . -176.1(11)
C11 C16 N4 C10 . 1.4(11)
C15 C16 N4 C17 . -1.6(17)
C11 C16 N4 C17 . 175.9(9)
C18 C17 N4 C10 . -96.5(12)
C18 C17 N4 C16 . 90.1(12)
N6 C23 N5 C24 . -1.7(12)
C22 C23 N5 C24 . 178.8(10)
N6 C23 N5 C21 . -179.8(9)
C22 C23 N5 C21 . 0.6(16)
C25 C24 N5 C23 . 2.0(11)
C27 C24 N5 C23 . -176.3(11)
C25 C24 N5 C21 . -179.9(9)
C27 C24 N5 C21 . 1.8(18)
C18 C21 N5 C23 . -97.2(12)
C18 C21 N5 C24 . 85.0(12)
N5 C23 N6 C25 . 0.6(12)
C22 C23 N6 C25 . -179.8(10)
N5 C23 N6 Cu2 . 175.8(7)
C22 C23 N6 Cu2 . -4.6(15)
C26 C25 N6 C23 . 178.9(12)
C24 C25 N6 C23 . 0.7(12)
C26 C25 N6 Cu2 . 3.5(17)
C24 C25 N6 Cu2 . -174.7(7)
N8 C31 N7 C32 . 2.4(11)
C30 C31 N7 C32 . -177.1(9)
N8 C31 N7 Cu2 2_557 -167.7(6)
C30 C31 N7 Cu2 2_557 12.8(14)
C33 C32 N7 C31 . -1.8(11)
C34 C32 N7 C31 . 176.3(10)
C33 C32 N7 Cu2 2_557 168.7(6)
C34 C32 N7 Cu2 2_557 -13.3(15)
N7 C31 N8 C33 . -2.2(11)
C30 C31 N8 C33 . 177.3(10)
N7 C31 N8 C38 . -173.6(8)
C30 C31 N8 C38 . 5.9(16)
C32 C33 N8 C31 . 1.0(10)
C35 C33 N8 C31 . -175.3(10)
C32 C33 N8 C38 . 172.7(8)
C35 C33 N8 C38 . -3.6(16)
C39 C38 N8 C31 . -93.0(11)
C39 C38 N8 C33 . 97.0(11)
C10 N3 Cu1 N2 . 18.6(10)
C11 N3 Cu1 N2 . 176.3(8)
C10 N3 Cu1 Br3 . -148.1(7)
C11 N3 Cu1 Br3 . 9.7(10)
C2 N2 Cu1 N3 . 65.2(10)
C8 N2 Cu1 N3 . -120.6(7)
C2 N2 Cu1 Br3 . -128.0(8)
C8 N2 Cu1 Br3 . 46.1(8)
C23 N6 Cu2 N7 2_557 141.2(8)
C25 N6 Cu2 N7 2_557 -44.5(10)
C23 N6 Cu2 Br6 . -45.3(9)
C25 N6 Cu2 Br6 . 129.1(8)
